data_4309107
loop_
_publ_author_name
'Louise Natrajan'
'Jacques P\'ecaut'
'Marinella Mazzanti'
'Colette LeBrun'

_publ_section_title
;
Controlled Hydrolysis of Lanthanide Complexes of the N-Donor Tripod
Tris(2-pyridylmethyl)amine versus Bisligand Complex Formation
;
_journal_name_full 'Inorganic Chemistry'
_journal_page_first 4756
_journal_page_last 4765
_journal_paper_doi 10.1021/ic0502224
_journal_volume 44
_journal_year 2005
_chemical_formula_sum 'C42 H45 I3 Lu N11'
_chemical_formula_weight 1259.56
_chemical_name_systematic
; 
 ? 
;
_space_group_IT_number 19
_symmetry_cell_setting orthorhombic
_symmetry_space_group_name_Hall 'P 2ac 2ab'
_symmetry_space_group_name_H-M 'P 21 21 21'
_atom_sites_solution_hydrogens geom
_atom_sites_solution_primary direct
_atom_sites_solution_secondary difmap
_audit_creation_method SHELXL-97
_cell_angle_alpha 90.00
_cell_angle_beta 90.00
_cell_angle_gamma 90.00
_cell_formula_units_Z 4
_cell_length_a 11.909(2)
_cell_length_b 17.745(4)
_cell_length_c 22.510(5)
_cell_measurement_temperature 223(2)
_cell_volume 4756.9(17)
_computing_cell_refinement 'Bruker SMART'
_computing_data_collection 'Bruker SMART'
_computing_data_reduction 'Bruker SAINT'
_computing_molecular_graphics 'Bruker SHELXTL'
_computing_publication_material 'Bruker SHELXTL'
_computing_structure_refinement 'SHELXL-97 (Sheldrick, 1997)'
_computing_structure_solution 'SHELXS-97 (Sheldrick, 1990)'
_diffrn_ambient_temperature 223(2)
_diffrn_measured_fraction_theta_full 0.855
_diffrn_measured_fraction_theta_max 0.855
_diffrn_measurement_device_type 'CCD area detector'
_diffrn_measurement_method 'phi and omega scans'
_diffrn_radiation_monochromator graphite
_diffrn_radiation_source 'fine-focus sealed tube'
_diffrn_radiation_type MoK\a
_diffrn_radiation_wavelength 0.71073
_diffrn_reflns_av_R_equivalents 0.0169
_diffrn_reflns_av_sigmaI/netI 0.0500
_diffrn_reflns_limit_h_max 10
_diffrn_reflns_limit_h_min -15
_diffrn_reflns_limit_k_max 23
_diffrn_reflns_limit_k_min -11
_diffrn_reflns_limit_l_max 19
_diffrn_reflns_limit_l_min -30
_diffrn_reflns_number 18108
_diffrn_reflns_theta_full 29.53
_diffrn_reflns_theta_max 29.53
_diffrn_reflns_theta_min 1.93
_exptl_absorpt_coefficient_mu 4.063
_exptl_absorpt_correction_type none
_exptl_crystal_density_diffrn 1.759
_exptl_crystal_density_meas 0
_exptl_crystal_density_method 'not measured'
_exptl_crystal_F_000 2416
_exptl_crystal_size_max 0.30
_exptl_crystal_size_mid 0.30
_exptl_crystal_size_min 0.08
_refine_diff_density_max 1.232
_refine_diff_density_min -0.728
_refine_diff_density_rms 0.097
_refine_ls_abs_structure_details 'Flack H D (1983), Acta Cryst. A39, 876-881'
_refine_ls_abs_structure_Flack 0.028(6)
_refine_ls_extinction_method none
_refine_ls_goodness_of_fit_ref 1.069
_refine_ls_hydrogen_treatment mixed
_refine_ls_matrix_type full
_refine_ls_number_parameters 694
_refine_ls_number_reflns 10339
_refine_ls_number_restraints 0
_refine_ls_restrained_S_all 1.069
_refine_ls_R_factor_all 0.0292
_refine_ls_R_factor_gt 0.0259
_refine_ls_shift/su_max 0.213
_refine_ls_shift/su_mean 0.011
_refine_ls_structure_factor_coef Fsqd
_refine_ls_weighting_details 'calc w=1/[\s^2^(Fo^2^)+(0.0000P)^2^+0.0000P] where P=(Fo^2^+2Fc^2^)/3'
_refine_ls_weighting_scheme calc
_refine_ls_wR_factor_gt 0.0577
_refine_ls_wR_factor_ref 0.0589
_reflns_number_gt 9681
_reflns_number_total 10339
_reflns_threshold_expression >2sigma(I)
_cod_data_source_file ic0502224si20050211_013138_5.cif
_cod_data_source_block struc_Lu(tpa)2I3,5
_cod_depositor_comments
;
The following automatic conversions were performed:
'_symmetry_cell_setting' value 'Orthorhombic' changed to 'orthorhombic'
according to '/home/saulius/struct/CIF-dictionaries/cif_core.dic'
dictionary named 'cif_core.dic' version 2.4.1 from 2010-06-29.

Automatic conversion script
Id: cif_fix_enum 1527 2010-12-29 10:47:43Z saulius 
;
_cod_original_cell_volume 4757.0(16)
_cod_database_code 4309107

loop_
_symmetry_equiv_pos_as_xyz
'x, y, z'
'-x+1/2, -y, z+1/2'
'-x, y+1/2, -z+1/2'
'x+1/2, -y+1/2, -z'

loop_
_atom_site_label
_atom_site_type_symbol
_atom_site_fract_x
_atom_site_fract_y
_atom_site_fract_z
_atom_site_U_iso_or_equiv
_atom_site_adp_type
_atom_site_occupancy
_atom_site_symmetry_multiplicity
_atom_site_calc_flag
_atom_site_refinement_flags
_atom_site_disorder_assembly
_atom_site_disorder_group
Lu Lu 0.251498(13) 0.870535(10) 0.741605(6) 0.02398(4) Uani 1 1 d . . .
I1 I 0.38057(2) 0.29071(2) 0.908436(12) 0.03546(7) Uani 1 1 d . . .
I2 I 0.85375(3) 0.654678(19) 0.884199(14) 0.04057(8) Uani 1 1 d . . .
I3 I 0.35117(3) 0.60448(2) 0.896805(16) 0.05285(10) Uani 1 1 d . . .
N4 N 0.3992(3) 0.9664(2) 0.71660(14) 0.0258(7) Uani 1 1 d . . .
N1 N 0.2112(3) 0.9993(2) 0.77965(16) 0.0291(8) Uani 1 1 d . . .
N2 N 0.4413(3) 0.8339(2) 0.77501(17) 0.0332(9) Uani 1 1 d . . .
N3 N 0.2811(3) 0.8872(2) 0.63401(13) 0.0302(8) Uani 1 1 d . . .
N24 N 0.0954(3) 0.7840(2) 0.77310(14) 0.0255(7) Uani 1 1 d . . .
N21 N 0.0665(3) 0.9013(2) 0.69608(15) 0.0294(8) Uani 1 1 d . . .
N22 N 0.2803(3) 0.7370(2) 0.71317(15) 0.0319(8) Uani 1 1 d . . .
N23 N 0.2248(3) 0.8631(2) 0.85088(14) 0.0342(9) Uani 1 1 d . . .
C1 C 0.4099(4) 1.0229(3) 0.7650(2) 0.0329(10) Uani 1 1 d . . .
H1A H 0.440(5) 1.061(3) 0.750(2) 0.044(16) Uiso 1 1 d . . .
C2 C 0.2965(4) 1.0479(3) 0.78687(17) 0.0307(10) Uani 1 1 d . . .
C3 C 0.2853(4) 1.1159(3) 0.8158(2) 0.0397(12) Uani 1 1 d . . .
H3 H 0.332(6) 1.143(4) 0.820(3) 0.07(2) Uiso 1 1 d . . .
C4 C 0.1817(4) 1.1360(3) 0.8389(2) 0.0413(11) Uani 1 1 d . . .
H4 H 0.179(5) 1.183(3) 0.862(2) 0.053(17) Uiso 1 1 d . . .
C5 C 0.0926(4) 1.0870(3) 0.8316(2) 0.0410(12) Uani 1 1 d . . .
H5 H 0.023(4) 1.096(3) 0.846(2) 0.032(12) Uiso 1 1 d . . .
C6 C 0.1096(4) 1.0196(3) 0.8019(2) 0.0378(11) Uani 1 1 d . . .
H6 H 0.047(5) 0.990(3) 0.791(2) 0.035(14) Uiso 1 1 d . . .
C7 C 0.5109(3) 0.9305(3) 0.70823(19) 0.0302(10) Uani 1 1 d . . .
H7A H 0.505(4) 0.903(3) 0.665(2) 0.040(14) Uiso 1 1 d . . .
H7B H 0.572(4) 0.968(3) 0.708(2) 0.034(13) Uiso 1 1 d . . .
C8 C 0.5317(3) 0.8727(3) 0.75512(18) 0.0305(9) Uani 1 1 d . . .
C9 C 0.6404(4) 0.8586(3) 0.7750(2) 0.0447(12) Uani 1 1 d . . .
H9 H 0.693(7) 0.882(4) 0.755(3) 0.09(3) Uiso 1 1 d . . .
C10 C 0.6569(4) 0.7970(4) 0.8136(3) 0.0582(16) Uani 1 1 d . . .
H0 H 0.743(7) 0.788(4) 0.825(3) 0.10(2) Uiso 1 1 d . . .
C11 C 0.5641(5) 0.7565(4) 0.8327(3) 0.0501(14) Uani 1 1 d . . .
H11 H 0.562(4) 0.714(3) 0.862(2) 0.034(13) Uiso 1 1 d . . .
C12 C 0.4590(4) 0.7774(3) 0.8129(2) 0.0436(13) Uani 1 1 d . . .
H12 H 0.391(5) 0.744(3) 0.826(2) 0.045(15) Uiso 1 1 d . . .
C13 C 0.3685(4) 1.0054(3) 0.6608(2) 0.0318(10) Uani 1 1 d . . .
H13A H 0.310(5) 1.039(3) 0.672(2) 0.043(15) Uiso 1 1 d . . .
H13B H 0.420(6) 1.033(5) 0.652(3) 0.08(2) Uiso 1 1 d . . .
C14 C 0.3329(4) 0.9499(3) 0.61468(19) 0.0342(10) Uani 1 1 d . . .
C15 C 0.3482(6) 0.9647(4) 0.5550(2) 0.0509(14) Uani 1 1 d . . .
H15 H 0.388(6) 1.002(4) 0.545(3) 0.08(2) Uiso 1 1 d . . .
C16 C 0.3061(6) 0.9142(4) 0.5137(2) 0.0641(19) Uani 1 1 d . . .
H16 H 0.312(6) 0.922(4) 0.475(3) 0.07(2) Uiso 1 1 d . . .
C17 C 0.2506(6) 0.8510(4) 0.5328(2) 0.0544(14) Uani 1 1 d . . .
H17 H 0.231(5) 0.816(3) 0.509(2) 0.048(16) Uiso 1 1 d . . .
C18 C 0.2402(4) 0.8395(3) 0.5923(2) 0.0407(10) Uani 1 1 d . . .
H18 H 0.214(5) 0.797(3) 0.604(2) 0.052(17) Uiso 1 1 d . . .
C21 C 0.0107(3) 0.7765(3) 0.72532(19) 0.0302(10) Uani 1 1 d . . .
H21A H 0.040(4) 0.740(3) 0.6934(19) 0.022(11) Uiso 1 1 d . . .
H21B H -0.046(4) 0.752(3) 0.738(2) 0.034(13) Uiso 1 1 d . . .
C22 C -0.0174(3) 0.8503(3) 0.69782(17) 0.0287(9) Uani 1 1 d . . .
C23 C -0.1227(4) 0.8654(3) 0.67445(19) 0.0345(10) Uani 1 1 d . . .
H23 H -0.184(4) 0.833(3) 0.6723(19) 0.027(12) Uiso 1 1 d . . .
C24 C -0.1415(4) 0.9342(3) 0.6470(2) 0.0406(12) Uani 1 1 d . . .
H24 H -0.212(3) 0.939(2) 0.6295(17) 0.019(10) Uiso 1 1 d . . .
C25 C -0.0564(4) 0.9850(3) 0.6442(2) 0.0396(11) Uani 1 1 d . . .
H25 H -0.068(4) 1.034(3) 0.6271(19) 0.024(12) Uiso 1 1 d . . .
C26 C 0.0472(4) 0.9674(3) 0.6693(2) 0.0412(12) Uani 1 1 d . . .
H26 H 0.113(6) 1.005(4) 0.661(3) 0.07(2) Uiso 1 1 d . . .
C27 C 0.1401(4) 0.7081(3) 0.7878(2) 0.0313(9) Uani 1 1 d . . .
H27B H 0.182(4) 0.708(3) 0.821(2) 0.038(14) Uiso 1 1 d . . .
H27A H 0.088(6) 0.672(4) 0.796(3) 0.063(19) Uiso 1 1 d . . .
C28 C 0.2203(3) 0.6824(3) 0.74006(18) 0.0272(9) Uani 1 1 d . . .
C29 C 0.2339(4) 0.6070(3) 0.7257(2) 0.0383(10) Uani 1 1 d . . .
H29 H 0.189(4) 0.573(3) 0.751(2) 0.039(14) Uiso 1 1 d . . .
C30 C 0.3144(4) 0.5875(3) 0.6839(2) 0.0401(12) Uani 1 1 d . . .
H30 H 0.318(5) 0.535(3) 0.675(2) 0.042(15) Uiso 1 1 d . . .
C31 C 0.3786(4) 0.6422(3) 0.6585(2) 0.0379(11) Uani 1 1 d . . .
H31 H 0.434(4) 0.626(3) 0.6315(19) 0.027(11) Uiso 1 1 d . . .
C32 C 0.3607(4) 0.7163(3) 0.6739(2) 0.0380(11) Uani 1 1 d . . .
H32 H 0.399(4) 0.756(3) 0.6557(18) 0.017(10) Uiso 1 1 d . . .
C33 C 0.0400(4) 0.8160(3) 0.82633(19) 0.0320(10) Uani 1 1 d . . .
H33A H -0.032(5) 0.791(3) 0.841(2) 0.052(16) Uiso 1 1 d . . .
H33B H -0.006(4) 0.865(3) 0.811(2) 0.034(12) Uiso 1 1 d . . .
C34 C 0.1246(4) 0.8388(3) 0.87131(18) 0.0325(10) Uani 1 1 d . . .
C35 C 0.1005(5) 0.8354(3) 0.9317(2) 0.0437(13) Uani 1 1 d . . .
H35 H 0.030(5) 0.818(3) 0.942(3) 0.054(17) Uiso 1 1 d . . .
C36 C 0.1804(5) 0.8601(4) 0.9722(2) 0.0548(16) Uani 1 1 d . . .
H36 H 0.165(4) 0.856(3) 1.014(2) 0.043(14) Uiso 1 1 d . . .
C37 C 0.2822(5) 0.8854(4) 0.9517(2) 0.0532(15) Uani 1 1 d . . .
H37 H 0.337(5) 0.904(3) 0.976(2) 0.043(15) Uiso 1 1 d . . .
C38 C 0.3010(4) 0.8883(3) 0.8912(2) 0.0420(12) Uani 1 1 d . . .
H38 H 0.376(6) 0.894(4) 0.870(3) 0.08(2) Uiso 1 1 d . . .
N101 N 1.0150(5) 0.7211(3) 0.5826(2) 0.0593(14) Uani 1 1 d . . .
C101 C 0.9740(5) 0.7645(4) 0.5517(3) 0.0539(16) Uani 1 1 d . . .
C102 C 0.9232(8) 0.8196(6) 0.5127(4) 0.068(2) Uani 1 1 d . . .
H101 H 0.877(11) 0.796(6) 0.474(5) 0.17(4) Uiso 1 1 d . . .
H102 H 0.876(6) 0.834(4) 0.523(3) 0.040(18) Uiso 1 1 d . . .
H103 H 0.960(6) 0.864(4) 0.521(3) 0.07(2) Uiso 1 1 d . . .
N102 N 0.1232(5) 0.4583(4) 0.6256(3) 0.085(2) Uani 1 1 d . . .
C103 C 0.1357(5) 0.4948(4) 0.5850(4) 0.0610(17) Uani 1 1 d . . .
N103 N 0.4390(6) 0.4691(5) 0.5827(4) 0.109(3) Uani 1 1 d . . .
C104 C 0.1528(11) 0.5430(7) 0.5338(4) 0.090(3) Uani 1 1 d . . .
H106 H 0.155(7) 0.512(4) 0.507(4) 0.07(2) Uiso 1 1 d . . .
H105 H 0.116(14) 0.575(8) 0.506(6) 0.20(6) Uiso 1 1 d . . .
H104 H 0.228(11) 0.558(6) 0.527(5) 0.15(5) Uiso 1 1 d . . .
C105 C 0.4150(6) 0.4191(6) 0.5555(3) 0.084(3) Uani 1 1 d . . .
C106 C 0.3800(12) 0.3532(9) 0.5207(6) 0.123(5) Uani 1 1 d . . .
H109 H 0.336(6) 0.373(4) 0.488(3) 0.08(2) Uiso 1 1 d . . .
H108 H 0.402(9) 0.333(6) 0.495(4) 0.09(3) Uiso 1 1 d . . .
H107 H 0.413(8) 0.314(5) 0.535(4) 0.09(3) Uiso 1 1 d . . .
H1B H 0.453(6) 0.994(4) 0.798(3) 0.07(2) Uiso 1 1 d . . .

loop_
_atom_site_aniso_label
_atom_site_aniso_U_11
_atom_site_aniso_U_22
_atom_site_aniso_U_33
_atom_site_aniso_U_23
_atom_site_aniso_U_13
_atom_site_aniso_U_12
Lu 0.02124(6) 0.02350(10) 0.02721(7) 0.00022(6) -0.00030(6) -0.00264(8)
I1 0.03079(12) 0.04158(19) 0.03401(13) 0.00538(13) 0.00100(10) 0.00019(13)
I2 0.03799(14) 0.03249(18) 0.05125(17) 0.00314(14) 0.00547(12) -0.00123(14)
I3 0.04843(17) 0.0485(2) 0.0616(2) 0.01300(17) 0.01246(15) 0.00707(17)
N4 0.0259(15) 0.023(2) 0.0283(16) 0.0010(14) -0.0002(12) 0.0016(15)
N1 0.0283(15) 0.024(2) 0.0348(18) -0.0024(16) 0.0056(13) -0.0013(15)
N2 0.0302(17) 0.027(2) 0.043(2) 0.0063(17) -0.0064(15) 0.0002(16)
N3 0.0292(16) 0.040(2) 0.0212(14) -0.0036(15) -0.0009(11) 0.0003(15)
N24 0.0296(15) 0.020(2) 0.0269(16) -0.0013(14) 0.0042(12) -0.0007(15)
N21 0.0262(15) 0.030(2) 0.0321(17) 0.0077(16) -0.0042(13) -0.0065(16)
N22 0.0308(17) 0.032(2) 0.0332(18) 0.0010(16) 0.0021(13) 0.0021(16)
N23 0.0400(19) 0.035(2) 0.0274(15) 0.0016(15) -0.0010(13) -0.0006(18)
C1 0.0278(19) 0.027(3) 0.043(2) -0.006(2) -0.0030(18) -0.0013(19)
C2 0.034(2) 0.031(3) 0.0269(19) -0.0028(19) -0.0022(15) -0.005(2)
C3 0.037(2) 0.030(3) 0.052(3) -0.011(2) -0.0058(19) -0.001(2)
C4 0.043(2) 0.032(3) 0.049(3) -0.010(3) 0.008(2) 0.004(2)
C5 0.037(2) 0.039(3) 0.047(3) -0.004(2) 0.0118(19) 0.008(2)
C6 0.033(2) 0.028(3) 0.052(3) -0.001(2) 0.006(2) -0.001(2)
C7 0.0222(18) 0.031(3) 0.038(2) 0.0009(19) 0.0047(15) 0.0011(19)
C8 0.0243(16) 0.027(3) 0.040(2) -0.002(2) 0.0029(15) -0.0015(17)
C9 0.030(2) 0.048(4) 0.056(3) 0.012(3) -0.002(2) 0.003(2)
C10 0.032(2) 0.073(5) 0.070(4) 0.020(3) -0.009(2) 0.010(3)
C11 0.044(3) 0.052(4) 0.054(3) 0.020(3) -0.006(2) 0.006(3)
C12 0.036(2) 0.039(4) 0.055(3) 0.010(3) -0.006(2) -0.003(2)
C13 0.031(2) 0.028(3) 0.036(2) 0.0058(19) 0.0042(18) -0.004(2)
C14 0.032(2) 0.033(3) 0.037(2) 0.006(2) 0.0029(17) 0.005(2)
C15 0.068(4) 0.053(4) 0.032(2) 0.008(2) -0.002(2) -0.006(3)
C16 0.090(5) 0.076(5) 0.026(3) 0.004(3) -0.003(3) 0.004(4)
C17 0.066(3) 0.061(4) 0.037(2) -0.014(2) -0.012(3) 0.004(4)
C18 0.043(2) 0.036(3) 0.043(2) -0.002(2) -0.005(2) -0.001(3)
C21 0.0249(17) 0.032(3) 0.034(2) 0.0008(19) -0.0003(15) -0.0071(19)
C22 0.0235(17) 0.032(3) 0.0304(19) -0.0080(18) -0.0004(14) -0.0002(18)
C23 0.0290(19) 0.032(3) 0.043(2) -0.005(2) -0.0055(16) -0.004(2)
C24 0.027(2) 0.051(4) 0.043(2) -0.003(2) -0.0063(18) 0.003(2)
C25 0.036(2) 0.039(3) 0.044(3) 0.005(2) -0.0074(19) 0.009(2)
C26 0.034(2) 0.044(4) 0.046(3) 0.008(2) -0.0013(19) -0.005(2)
C27 0.032(2) 0.023(3) 0.039(2) 0.0048(19) 0.0020(17) -0.004(2)
C28 0.0231(16) 0.029(3) 0.0292(18) 0.0002(18) -0.0009(14) 0.0001(16)
C29 0.038(2) 0.031(3) 0.046(2) -0.001(2) 0.0019(19) -0.001(2)
C30 0.043(2) 0.027(3) 0.051(3) -0.008(2) -0.005(2) 0.010(2)
C31 0.038(2) 0.037(3) 0.039(2) -0.004(2) 0.0014(18) 0.009(2)
C32 0.030(2) 0.042(3) 0.042(2) 0.006(2) 0.0049(18) -0.001(2)
C33 0.031(2) 0.035(3) 0.030(2) -0.0026(19) 0.0088(16) -0.003(2)
C34 0.040(2) 0.029(3) 0.029(2) 0.0005(18) 0.0026(17) 0.005(2)
C35 0.052(3) 0.046(4) 0.032(2) 0.004(2) 0.008(2) 0.006(3)
C36 0.080(4) 0.061(4) 0.024(2) 0.008(2) -0.002(2) 0.003(4)
C37 0.067(3) 0.058(4) 0.035(2) -0.005(2) -0.012(2) -0.006(3)
C38 0.048(2) 0.042(3) 0.036(2) -0.004(2) -0.0063(19) -0.008(2)
N101 0.071(3) 0.067(4) 0.039(2) 0.000(2) 0.010(2) -0.020(3)
C101 0.056(3) 0.064(5) 0.042(3) -0.014(3) 0.022(3) -0.025(3)
C102 0.060(4) 0.080(7) 0.065(4) -0.009(4) 0.017(4) 0.007(4)
N102 0.070(4) 0.069(4) 0.116(5) -0.002(4) 0.032(4) -0.021(4)
C103 0.038(3) 0.049(4) 0.096(5) -0.020(4) 0.015(3) -0.006(3)
N103 0.074(4) 0.116(7) 0.138(7) -0.057(6) -0.001(4) 0.029(5)
C104 0.117(8) 0.095(7) 0.057(4) -0.017(5) 0.002(5) 0.007(7)
C105 0.062(4) 0.118(8) 0.073(5) -0.025(5) -0.015(3) 0.038(5)
C106 0.135(10) 0.143(12) 0.091(7) -0.037(8) -0.056(7) 0.044(9)

loop_
_atom_type_symbol
_atom_type_description
_atom_type_scat_dispersion_real
_atom_type_scat_dispersion_imag
_atom_type_scat_source
C C 0.0033 0.0016 'International Tables Vol C Tables 4.2.6.8 and 6.1.1.4'
H H 0.0000 0.0000 'International Tables Vol C Tables 4.2.6.8 and 6.1.1.4'
N N 0.0061 0.0033 'International Tables Vol C Tables 4.2.6.8 and 6.1.1.4'
I I -0.4742 1.8119 'International Tables Vol C Tables 4.2.6.8 and 6.1.1.4'
Lu Lu -0.4720 5.8584 'International Tables Vol C Tables 4.2.6.8 and 6.1.1.4'

loop_
_geom_angle_atom_site_label_1
_geom_angle_atom_site_label_2
_geom_angle_atom_site_label_3
_geom_angle
_geom_angle_site_symmetry_1
_geom_angle_site_symmetry_3
_geom_angle_publ_flag
N3 Lu N2 101.52(12) . . ?
N3 Lu N22 80.85(12) . . ?
N2 Lu N22 72.55(12) . . ?
N3 Lu N23 176.08(14) . . ?
N2 Lu N23 78.55(12) . . ?
N22 Lu N23 102.84(13) . . ?
N3 Lu N1 104.83(13) . . ?
N2 Lu N1 108.30(13) . . ?
N22 Lu N1 173.76(12) . . ?
N23 Lu N1 71.54(13) . . ?
N3 Lu N21 72.30(11) . . ?
N2 Lu N21 173.12(12) . . ?
N22 Lu N21 103.04(12) . . ?
N23 Lu N21 107.82(12) . . ?
N1 Lu N21 76.68(13) . . ?
N3 Lu N4 66.32(11) . . ?
N2 Lu N4 66.77(12) . . ?
N22 Lu N4 119.54(11) . . ?
N23 Lu N4 110.36(12) . . ?
N1 Lu N4 65.80(11) . . ?
N21 Lu N4 112.27(12) . . ?
N3 Lu N24 117.13(11) . . ?
N2 Lu N24 115.48(13) . . ?
N22 Lu N24 65.85(11) . . ?
N23 Lu N24 66.00(12) . . ?
N1 Lu N24 108.75(11) . . ?
N21 Lu N24 66.15(11) . . ?
N4 Lu N24 174.47(11) . . ?
C13 N4 C1 109.1(4) . . ?
C13 N4 C7 108.3(3) . . ?
C1 N4 C7 107.8(3) . . ?
C13 N4 Lu 109.5(3) . . ?
C1 N4 Lu 110.7(3) . . ?
C7 N4 Lu 111.4(3) . . ?
C2 N1 C6 117.3(4) . . ?
C2 N1 Lu 119.0(3) . . ?
C6 N1 Lu 122.9(3) . . ?
C12 N2 C8 117.9(4) . . ?
C12 N2 Lu 122.6(3) . . ?
C8 N2 Lu 119.5(3) . . ?
C14 N3 C18 117.2(4) . . ?
C14 N3 Lu 118.8(3) . . ?
C18 N3 Lu 123.7(3) . . ?
C21 N24 C33 108.6(3) . . ?
C21 N24 C27 109.0(4) . . ?
C33 N24 C27 109.1(3) . . ?
C21 N24 Lu 110.7(2) . . ?
C33 N24 Lu 108.9(3) . . ?
C27 N24 Lu 110.5(2) . . ?
C26 N21 C22 118.2(4) . . ?
C26 N21 Lu 122.0(3) . . ?
C22 N21 Lu 119.8(3) . . ?
C28 N22 C32 118.3(4) . . ?
C28 N22 Lu 119.9(3) . . ?
C32 N22 Lu 121.7(3) . . ?
C34 N23 C38 117.9(4) . . ?
C34 N23 Lu 117.9(3) . . ?
C38 N23 Lu 124.0(3) . . ?
N4 C1 C2 111.2(3) . . ?
N1 C2 C3 123.1(4) . . ?
N1 C2 C1 116.8(4) . . ?
C3 C2 C1 120.0(4) . . ?
C2 C3 C4 119.3(5) . . ?
C5 C4 C3 118.5(5) . . ?
C4 C5 C6 119.2(5) . . ?
N1 C6 C5 122.5(5) . . ?
N4 C7 C8 110.7(3) . . ?
N2 C8 C9 122.7(4) . . ?
N2 C8 C7 116.9(4) . . ?
C9 C8 C7 120.4(4) . . ?
C8 C9 C10 117.9(5) . . ?
C11 C10 C9 118.9(5) . . ?
C12 C11 C10 118.8(5) . . ?
N2 C12 C11 123.6(5) . . ?
N4 C13 C14 110.7(4) . . ?
N3 C14 C15 122.2(5) . . ?
N3 C14 C13 116.8(4) . . ?
C15 C14 C13 120.9(5) . . ?
C14 C15 C16 118.8(6) . . ?
C17 C16 C15 119.5(5) . . ?
C18 C17 C16 118.4(5) . . ?
N3 C18 C17 123.8(6) . . ?
N24 C21 C22 112.2(4) . . ?
N21 C22 C23 122.0(4) . . ?
N21 C22 C21 115.8(4) . . ?
C23 C22 C21 122.1(4) . . ?
C22 C23 C24 119.0(5) . . ?
C25 C24 C23 119.0(4) . . ?
C24 C25 C26 119.6(5) . . ?
N21 C26 C25 122.1(5) . . ?
N24 C27 C28 110.1(4) . . ?
N22 C28 C29 121.8(4) . . ?
N22 C28 C27 116.0(4) . . ?
C29 C28 C27 122.2(4) . . ?
C28 C29 C30 118.6(5) . . ?
C31 C30 C29 119.8(5) . . ?
C30 C31 C32 119.3(5) . . ?
N22 C32 C31 122.2(5) . . ?
N24 C33 C34 110.7(4) . . ?
N23 C34 C35 121.9(4) . . ?
N23 C34 C33 117.0(4) . . ?
C35 C34 C33 121.0(4) . . ?
C36 C35 C34 119.1(5) . . ?
C37 C36 C35 119.2(5) . . ?
C36 C37 C38 119.1(5) . . ?
N23 C38 C37 122.6(5) . . ?
N101 C101 C102 179.5(7) . . ?
N102 C103 C104 178.7(9) . . ?
N103 C105 C106 178.1(11) . . ?

loop_
_geom_bond_atom_site_label_1
_geom_bond_atom_site_label_2
_geom_bond_distance
_geom_bond_site_symmetry_2
_geom_bond_publ_flag
Lu N3 2.465(3) . ?
Lu N2 2.469(4) . ?
Lu N22 2.479(4) . ?
Lu N23 2.484(3) . ?
Lu N1 2.487(4) . ?
Lu N21 2.490(3) . ?
Lu N4 2.511(4) . ?
Lu N24 2.514(3) . ?
N4 C13 1.480(6) . ?
N4 C1 1.485(6) . ?
N4 C7 1.487(5) . ?
N1 C2 1.343(6) . ?
N1 C6 1.357(6) . ?
N2 C12 1.332(7) . ?
N2 C8 1.354(5) . ?
N3 C14 1.345(6) . ?
N3 C18 1.354(6) . ?
N24 C21 1.480(5) . ?
N24 C33 1.481(5) . ?
N24 C27 1.485(6) . ?
N21 C26 1.339(7) . ?
N21 C22 1.349(6) . ?
N22 C28 1.347(5) . ?
N22 C32 1.355(6) . ?
N23 C34 1.350(6) . ?
N23 C38 1.360(6) . ?
C1 C2 1.505(6) . ?
C2 C3 1.378(7) . ?
C3 C4 1.386(7) . ?
C4 C5 1.381(8) . ?
C5 C6 1.386(8) . ?
C7 C8 1.492(6) . ?
C8 C9 1.393(6) . ?
C9 C10 1.408(8) . ?
C10 C11 1.388(8) . ?
C11 C12 1.380(7) . ?
C13 C14 1.492(7) . ?
C14 C15 1.382(7) . ?
C15 C16 1.386(9) . ?
C16 C17 1.371(9) . ?
C17 C18 1.361(7) . ?
C21 C22 1.487(7) . ?
C22 C23 1.385(6) . ?
C23 C24 1.387(7) . ?
C24 C25 1.358(8) . ?
C25 C26 1.392(7) . ?
C27 C28 1.508(6) . ?
C28 C29 1.386(7) . ?
C29 C30 1.388(7) . ?
C30 C31 1.360(8) . ?
C31 C32 1.376(7) . ?
C33 C34 1.484(6) . ?
C34 C35 1.391(6) . ?
C35 C36 1.388(8) . ?
C36 C37 1.373(9) . ?
C37 C38 1.380(7) . ?
N101 C101 1.146(9) . ?
C101 C102 1.447(12) . ?
N102 C103 1.129(9) . ?
C103 C104 1.448(13) . ?
N103 C105 1.116(10) . ?
C105 C106 1.467(16) . ?
